data_2000658
loop_
_publ_author_name
'Das, K.'
'Sinha, U. C.'
'Mathur, P.'

_publ_section_title
;
 Structure of a Te-methylene-Te bridged double-butterfly complex
;
_journal_issue 8
_journal_name_full 'Acta Crystallographica Section C'
_journal_page_first 1386
_journal_page_last 1389
_journal_paper_doi 10.1107/S0108270191014488
_journal_volume 48
_journal_year 1992
_chemical_formula_moiety '2(C7 H3 Fe2 O6 Te1),C1 H2 Te2'
_chemical_formula_sum 'C15 H8 Fe4 O12 Te4'
_chemical_formula_weight 1090.01
_symmetry_cell_setting monoclinic
_symmetry_space_group_name_H-M 'C 1 2/c 1'
_cell_angle_alpha 90
_cell_angle_beta 104.67(2)
_cell_angle_gamma 90
_cell_formula_units_Z 8
_cell_length_a 28.865(10)
_cell_length_b 13.787(7)
_cell_length_c 14.733(4)
_cell_volume 5671.86
_diffrn_radiation_type Mo
_diffrn_radiation_wavelength 0.7107
_exptl_absorpt_coefficient_mu 5.83
_exptl_crystal_density_diffrn 2.637
_exptl_crystal_F_000 4096
_cod_data_source_file al0505.cif
_cod_data_source_block al0505a
_cod_original_sg_symbol_H-M 'C 2/c'
_cod_database_code 2000658

loop_
_atom_site_label
_atom_site_fract_x
_atom_site_fract_y
_atom_site_fract_z
_atom_site_U_iso_or_equiv
Te(1) .43829(4) .44960(12) .19434(9) .0046(2)
Te(2) .33350(4) .53576(6) .19692(10) .0049(2)
Fe(1) .40647(7) .4995(2) .33292(14) .0043(2)
Fe(2) .36441(9) .3631(3) .2183(2) .0047(4)
Te(3) .43837(4) -.05133(13) .24395(9) .0046(2)
Te(4) .33373(4) .003633(16) .013609(10) .0050(2)
Fe(3) .40631(7) .0011(2) .07357(14) .0043(2)
Fe(4) .36420(9) -.1363(2) .1441(2) .0046(4)
C(1) .5000 .3591(19) .2500 .0054(15)
C(2) .2711(7) .546(2) .2553(17) .0093(15)
C(3) .5000 .848(2) .2500 .0054(15)
C(4) .2726(8) 1.051(2) .0160(17) .0088(15)
C(11) .3699(5) .4926(16) .4093(10) .0064(13)
O(11) .3469(4) .4928(16) .4637(9) .0117(12)
C(12) .4501(7) .4321(16) .4108(14) .0054(14)
O(12) .4814(5) .3871(13) .4625(11) .0079(13)
C(13) .4297(7) .6179(17) .3572(15) .0071(15)
O(13) .4447(7) .6984(14) .3690(13) .0105(14)
C(21) .3986(7) .2655(14) .2766(14) .0062(15)
O(21) .4223(6) .1988(12) .3154(12) .0093(14)
C(22) .3413(8) .3220(18) .1027(15) .0076(15)
O(22) .3292(7) .2824(15) .0281(11) .0109(14)
C(23) .3166(8) .333(2) .2638(17) .0080(15)
O(23) .2845(7) .3075(19) .2959(17) .0157(15)
C(31) .3703(5) .997(2) -.0393(11) .0083(14)
O(31) .3446(6) .9926(18) -.1171(9) .0149(14)
C(32) .4308(7) 1.1181(17) .0756(16) .0071(15)
O(32) .4454(6) 1.1983(14) .0783(14) .0101(14)
C(33) .4521(7) .9346(17) .0415(13) .0062(14)
O(33) .4815(6) .8894(13) .0162(12) .0083(13)
C(41) .3993(8) .7633(17) .1232(17) .0075(15)
O(41) .4225(6) .6987(13) .1024(12) .0091(14)
C(42) .3410(8) .8154(16) .2338(15) .0063(15)
O(42) .3278(6) .7859(14) .2980(13) .0096(14)
C(43) .3152(8) .833(2) .0504(16) .0087(15)
O(43) .2853(7) .8130(19) -.0191(14) .0149(15)

loop_
_geom_bond_atom_site_label_1
_geom_bond_atom_site_label_2
_geom_bond_distance
Fe(1) Te(1) 2.537(2)
Fe(2) Te(1) 2.544(3)
C(1) Te(1) 2.159(15)
Fe(1) Te(2) 2.562(2)
Fe(2) Te(2) 2.533(4)
C(2) Te(2) 2.19(2)
Fe(2) Fe(1) 2.612(4)
C(11) Fe(1) 1.731(15)
C(12) Fe(1) 1.742(18)
C(13) Fe(1) 1.77(2)
C(21) Fe(2) 1.76(2)
C(22) Fe(2) 1.76(2)
C(23) Fe(2) 1.732(18)
Fe(3) Te(3) 2.550(2)
Fe(4) Te(3) 2.554(3)
C(3) Te(3) 2.240(19)
Fe(3) Te(4) 2.540(2)
Fe(4) Te(4) 2.530(4)
C(4) Te(4) 2.17(2)
Fe(4) Fe(3) 2.605(4)
C(31) Fe(3) 1.724(15)
C(32) Fe(3) 1.76(2)
C(33) Fe(3) 1.77(2)
C(41) Fe(4) 1.79(2)
C(42) Fe(4) 1.758(19)
C(43) Fe(4) 1.761(19)
O(11) C(11) 1.162(13)
O(12) C(12) 1.196(15)
O(13) C(13) 1.188(16)
O(21) C(21) 1.201(16)
O(22) C(22) 1.198(16)
O(23) C(23) 1.194(16)
O(31) C(31) 1.200(14)
O(32) C(32) 1.180(16)
O(33) C(33) 1.186(15)
O(41) C(41) 1.199(16)
O(42) C(42) 1.176(15)
O(43) C(43) 1.190(16)
